data_7054853
loop_
_publ_author_name
'Ortu, Fabrizio'
'Fowler, Jonathan M.'
'Burton, Matthew'
'Formanuik, Alasdair'
'Mills, David P.'

_publ_section_title
;
 A structural investigation of heteroleptic lanthanide substituted
 cyclopentadienyl complexes
;
_journal_issue 10
_journal_name_full 'New J. Chem.'
_journal_page_first 7633
_journal_paper_doi 10.1039/C5NJ00761E
_journal_volume 39
_journal_year 2015
_chemical_formula_moiety 'C44 H84 Ce2 I2 Si8'
_chemical_formula_sum 'C44 H84 Ce2 I2 Si8'
_chemical_formula_weight 1371.87
_space_group_crystal_system triclinic
_space_group_IT_number 2
_space_group_name_Hall '-P 1'
_space_group_name_H-M_alt 'P -1'
_symmetry_space_group_name_Hall '-P 1'
_symmetry_space_group_name_H-M 'P -1'
_atom_sites_solution_hydrogens geom
_audit_creation_date 2015-04-23
_audit_creation_method
;
Olex2 1.2
(compiled 2015.01.26 svn.r3150 for OlexSys, GUI svn.r4998)
;
_audit_update_record
;
2015-05-01 deposited with the CCDC.
2015-05-12 downloaded from the CCDC.
;
_cell_angle_alpha 72.794(5)
_cell_angle_beta 83.327(5)
_cell_angle_gamma 78.870(5)
_cell_formula_units_Z 1
_cell_length_a 10.7177(7)
_cell_length_b 11.5326(7)
_cell_length_c 13.3332(8)
_cell_measurement_reflns_used 4205
_cell_measurement_temperature 150.02(11)
_cell_measurement_theta_max 27.7000
_cell_measurement_theta_min 3.5210
_cell_volume 1541.59(17)
_computing_cell_refinement
;
CrysAlisPro, Agilent Technologies,
Version 1.171.36.32 (release 02-08-2013 CrysAlis171 .NET)
(compiled Aug  2 2013,16:46:58)
;
_computing_data_collection
;
CrysAlisPro, Agilent Technologies,
Version 1.171.36.32 (release 02-08-2013 CrysAlis171 .NET)
(compiled Aug  2 2013,16:46:58)
;
_computing_data_reduction
;
CrysAlisPro, Agilent Technologies,
Version 1.171.36.32 (release 02-08-2013 CrysAlis171 .NET)
(compiled Aug  2 2013,16:46:58)
;
_computing_molecular_graphics 'Olex2 (Dolomanov et al., 2009)'
_computing_publication_material 'Olex2 (Dolomanov et al., 2009)'
_computing_structure_refinement 'ShelXL (Sheldrick, 2015)'
_computing_structure_solution 'ShelXS (Sheldrick, 2008)'
_diffrn_ambient_temperature 150.02(11)
_diffrn_detector_area_resol_mean 8.0714
_diffrn_measured_fraction_theta_full 0.997
_diffrn_measured_fraction_theta_max 0.997
_diffrn_measurement_details
;
  1 omega   67.00   93.00   1.0000    4.0000
omega____ theta____ kappa____ phi______ frames
    -       21.3360  178.0000   90.0000 26

  2 omega   54.00   92.00   1.0000    4.0000
omega____ theta____ kappa____ phi______ frames
    -       21.3360   57.0000  120.0000 38

  3 omega  -10.00   93.00   1.0000    4.0000
omega____ theta____ kappa____ phi______ frames
    -       21.3360   77.0000  -30.0000 103

  4 omega   -8.00   63.00   1.0000    4.0000
omega____ theta____ kappa____ phi______ frames
    -       21.3360  -99.0000   90.0000 71

  5 omega  -42.00   83.00   1.0000    4.0000
omega____ theta____ kappa____ phi______ frames
    -       21.3360   19.0000  -60.0000 125

  6 omega   14.00   59.00   1.0000    4.0000
omega____ theta____ kappa____ phi______ frames
    -       21.3360  -99.0000 -150.0000 45
;
_diffrn_measurement_device_type 'SuperNova, Single source at offset, Eos'
_diffrn_measurement_method '\w scans'
_diffrn_orient_matrix_UB_11 0.0628258000
_diffrn_orient_matrix_UB_12 -0.0145711000
_diffrn_orient_matrix_UB_13 0.0171223000
_diffrn_orient_matrix_UB_21 0.0203682000
_diffrn_orient_matrix_UB_22 -0.0305859000
_diffrn_orient_matrix_UB_23 -0.0395125000
_diffrn_orient_matrix_UB_31 0.0143362000
_diffrn_orient_matrix_UB_32 0.0558295000
_diffrn_orient_matrix_UB_33 -0.0354875000
_diffrn_radiation_monochromator mirror
_diffrn_radiation_type MoK\a
_diffrn_radiation_wavelength 0.71073
_diffrn_reflns_av_R_equivalents 0.0435
_diffrn_reflns_av_unetI/netI 0.0877
_diffrn_reflns_laue_measured_fraction_full 0.997
_diffrn_reflns_laue_measured_fraction_max 0.997
_diffrn_reflns_limit_h_max 12
_diffrn_reflns_limit_h_min -12
_diffrn_reflns_limit_k_max 13
_diffrn_reflns_limit_k_min -13
_diffrn_reflns_limit_l_max 16
_diffrn_reflns_limit_l_min -15
_diffrn_reflns_number 10168
_diffrn_reflns_point_group_measured_fraction_full 0.997
_diffrn_reflns_point_group_measured_fraction_max 0.997
_diffrn_reflns_theta_full 25.350
_diffrn_reflns_theta_max 25.350
_diffrn_reflns_theta_min 3.127
_diffrn_source 'SuperNova (Mo) X-ray Source'
_exptl_absorpt_coefficient_mu 2.640
_exptl_absorpt_correction_T_max 1.000
_exptl_absorpt_correction_T_min 0.860
_exptl_absorpt_correction_type gaussian
_exptl_absorpt_process_details
;
CrysAlisPro, Agilent Technologies,
Version 1.171.36.32 (release 02-08-2013 CrysAlis171 .NET)
(compiled Aug  2 2013,16:46:58)
Numerical absorption correction based on gaussian integration over
            a multifaceted crystal model
;
_exptl_crystal_colour pink
_exptl_crystal_density_diffrn 1.478
_exptl_crystal_description block
_exptl_crystal_F_000 682
_exptl_crystal_size_max 0.2405
_exptl_crystal_size_mid 0.1589
_exptl_crystal_size_min 0.1363
_refine_diff_density_max 1.743
_refine_diff_density_min -0.814
_refine_diff_density_rms 0.162
_refine_ls_extinction_method none
_refine_ls_goodness_of_fit_ref 1.086
_refine_ls_hydrogen_treatment constr
_refine_ls_matrix_type full
_refine_ls_number_parameters 265
_refine_ls_number_reflns 5615
_refine_ls_number_restraints 0
_refine_ls_restrained_S_all 1.086
_refine_ls_R_factor_all 0.0676
_refine_ls_R_factor_gt 0.0534
_refine_ls_shift/su_max 0.000
_refine_ls_shift/su_mean 0.000
_refine_ls_structure_factor_coef Fsqd
_refine_ls_weighting_details 'w=1/[\s^2^(Fo^2^)+(0.0144P)^2^+2.7722P] where P=(Fo^2^+2Fc^2^)/3'
_refine_ls_weighting_scheme calc
_refine_ls_wR_factor_gt 0.0887
_refine_ls_wR_factor_ref 0.0949
_reflns_Friedel_coverage 0.000
_reflns_number_gt 4559
_reflns_number_total 5615
_reflns_threshold_expression 'I > 2\s(I)'
_cod_data_source_file c5nj00761e2.cif
_cod_data_source_block 2b
_cod_depositor_comments 'Adding full bibliography for 7054851--7054858.cif.'
_cod_original_cell_volume 1541.59(18)
_cod_database_code 7054853
_manchester_internal_coll_name adpm31
_manchester_internal_coll_client FO/JF/DPM
_manchester_internal_coll_type custom
_manchester_internal_coll_frame_time 4s
_manchester_internal_coll_frame_width 1
_manchester_internal_coll_frame_method '\w scans'
_manchester_internal_coll_user FO
_manchester_internal_coll_date 02/03/2014
_manchester_internal_process_user FO
_manchester_internal_process_date 03/03/2014
_manchester_internal_solution_user FO
_manchester_internal_solution_date 17/03/2014
_manchester_internal_refinement_user FO
_manchester_internal_refinement_date 23/04/2015
_chemical_oxdiff_formula 'C22 H21 Ce2 I2 Si4'
_shelx_space_group_comment
;
The symmetry employed for this shelxl refinement is uniquely defined
by the following loop, which should always be used as a source of
symmetry information in preference to the above space-group names.
They are only intended as comments.
;
_reflns_odcompleteness_completeness 99.76
_reflns_odcompleteness_iscentric 1
_reflns_odcompleteness_theta 26.32
_olex2_refinement_description
;
1. Fixed Uiso
 At 1.2 times of:
  All C(H) groups
 At 1.5 times of:
  All C(H,H,H) groups
2.a Aromatic/amide H refined with riding coordinates:
 C2(H2), C3(H3), C5(H5), C13(H13), C15(H15), C16(H16)
2.b Idealised Me refined as rotating group:
 C6(H6A,H6B,H6C), C7(H7A,H7B,H7C), C8(H8A,H8B,H8C), C9(H9A,H9B,H9C), C10(H10A,
 H10B,H10C), C11(H11A,H11B,H11C), C17(H17A,H17B,H17C), C18(H18A,H18B,H18C),
 C19(H19A,H19B,H19C), C20(H20A,H20B,H20C), C21(H21A,H21B,H21C), C22(H22A,H22B,
 H22C)
;
_shelx_shelxl_version_number 2014/7
_olex2_submission_special_instructions 'No special instructions were received'

loop_
_space_group_symop_operation_xyz
'x, y, z'
'-x, -y, -z'

loop_
_atom_site_label
_atom_site_type_symbol
_atom_site_fract_x
_atom_site_fract_y
_atom_site_fract_z
_atom_site_U_iso_or_equiv
_atom_site_adp_type
_atom_site_occupancy
_atom_site_site_symmetry_order
_atom_site_calc_flag
_atom_site_refinement_flags_posn
Ce1 Ce 0.97807(4) 0.00321(3) 0.17792(3) 0.01600(11) Uani 1 1 d .
I1 I 0.96961(5) -0.18780(4) 0.04815(3) 0.02289(14) Uani 1 1 d .
Si1 Si 1.2271(2) -0.33570(18) 0.29191(16) 0.0239(5) Uani 1 1 d .
Si2 Si 1.2966(2) 0.17453(19) 0.16973(16) 0.0252(5) Uani 1 1 d .
Si3 Si 0.7793(2) 0.32759(18) 0.24363(16) 0.0238(5) Uani 1 1 d .
Si4 Si 0.6998(2) -0.18223(18) 0.37250(16) 0.0253(5) Uani 1 1 d .
C1 C 1.1837(7) -0.1670(6) 0.2778(5) 0.0236(17) Uani 1 1 d .
C2 C 1.1157(7) -0.1087(6) 0.3530(5) 0.0201(16) Uani 1 1 d .
H2 H 1.0680 -0.1464 0.4124 0.024 Uiso 1 1 calc R
C3 C 1.1328(7) 0.0153(6) 0.3228(5) 0.0225(17) Uani 1 1 d .
H3 H 1.0975 0.0727 0.3590 0.027 Uiso 1 1 calc R
C4 C 1.2124(7) 0.0395(6) 0.2280(5) 0.0198(16) Uani 1 1 d .
C5 C 1.2407(7) -0.0737(6) 0.2023(5) 0.0180(16) Uani 1 1 d .
H5 H 1.2907 -0.0856 0.1432 0.022 Uiso 1 1 calc R
C6 C 1.3376(8) -0.4043(7) 0.4007(6) 0.037(2) Uani 1 1 d .
H6A H 1.4085 -0.3608 0.3871 0.055 Uiso 1 1 calc GR
H6B H 1.3682 -0.4894 0.4048 0.055 Uiso 1 1 calc GR
H6C H 1.2931 -0.3979 0.4661 0.055 Uiso 1 1 calc GR
C7 C 1.0862(8) -0.4170(7) 0.3264(6) 0.041(2) Uani 1 1 d .
H7A H 1.0476 -0.4103 0.3935 0.061 Uiso 1 1 calc GR
H7B H 1.1134 -0.5023 0.3295 0.061 Uiso 1 1 calc GR
H7C H 1.0254 -0.3801 0.2737 0.061 Uiso 1 1 calc GR
C8 C 1.3134(8) -0.3600(7) 0.1676(6) 0.040(2) Uani 1 1 d .
H8A H 1.2567 -0.3291 0.1114 0.060 Uiso 1 1 calc GR
H8B H 1.3431 -0.4464 0.1771 0.060 Uiso 1 1 calc GR
H8C H 1.3848 -0.3170 0.1505 0.060 Uiso 1 1 calc GR
C9 C 1.4099(8) 0.1717(8) 0.2680(6) 0.042(2) Uani 1 1 d .
H9A H 1.3628 0.1806 0.3318 0.063 Uiso 1 1 calc GR
H9B H 1.4572 0.2382 0.2399 0.063 Uiso 1 1 calc GR
H9C H 1.4677 0.0948 0.2826 0.063 Uiso 1 1 calc GR
C10 C 1.1882(8) 0.3246(6) 0.1459(6) 0.035(2) Uani 1 1 d .
H10A H 1.1349 0.3334 0.0902 0.053 Uiso 1 1 calc GR
H10B H 1.2375 0.3900 0.1264 0.053 Uiso 1 1 calc GR
H10C H 1.1361 0.3283 0.2089 0.053 Uiso 1 1 calc GR
C11 C 1.3877(8) 0.1583(8) 0.0442(6) 0.044(2) Uani 1 1 d .
H11A H 1.4332 0.0757 0.0551 0.065 Uiso 1 1 calc GR
H11B H 1.4471 0.2151 0.0234 0.065 Uiso 1 1 calc GR
H11C H 1.3295 0.1759 -0.0099 0.065 Uiso 1 1 calc GR
C12 C 0.7768(7) 0.1710(6) 0.2312(5) 0.0183(16) Uani 1 1 d .
C13 C 0.7803(6) 0.0592(6) 0.3168(5) 0.0161(15) Uani 1 1 d .
H13 H 0.8037 0.0503 0.3841 0.019 Uiso 1 1 calc R
C14 C 0.7434(7) -0.0351(6) 0.2845(5) 0.0213(16) Uani 1 1 d .
C15 C 0.7160(7) 0.0188(6) 0.1763(5) 0.0235(17) Uani 1 1 d .
H15 H 0.6891 -0.0210 0.1334 0.028 Uiso 1 1 calc R
C16 C 0.7364(7) 0.1415(6) 0.1455(5) 0.0229(17) Uani 1 1 d .
H16 H 0.7251 0.1955 0.0786 0.028 Uiso 1 1 calc R
C17 C 0.6135(8) 0.3923(7) 0.2846(7) 0.044(2) Uani 1 1 d .
H17A H 0.5591 0.4092 0.2278 0.066 Uiso 1 1 calc GR
H17B H 0.6145 0.4671 0.3020 0.066 Uiso 1 1 calc GR
H17C H 0.5819 0.3337 0.3449 0.066 Uiso 1 1 calc GR
C18 C 0.8248(8) 0.4329(7) 0.1159(6) 0.038(2) Uani 1 1 d .
H18A H 0.9079 0.4003 0.0910 0.056 Uiso 1 1 calc GR
H18B H 0.8259 0.5124 0.1247 0.056 Uiso 1 1 calc GR
H18C H 0.7641 0.4407 0.0657 0.056 Uiso 1 1 calc GR
C19 C 0.8844(8) 0.3170(7) 0.3481(6) 0.034(2) Uani 1 1 d .
H19A H 0.8564 0.2629 0.4131 0.051 Uiso 1 1 calc GR
H19B H 0.8808 0.3974 0.3567 0.051 Uiso 1 1 calc GR
H19C H 0.9704 0.2853 0.3286 0.051 Uiso 1 1 calc GR
C20 C 0.5308(8) -0.1526(8) 0.4265(6) 0.042(2) Uani 1 1 d .
H20A H 0.5219 -0.0905 0.4627 0.062 Uiso 1 1 calc GR
H20B H 0.5092 -0.2272 0.4747 0.062 Uiso 1 1 calc GR
H20C H 0.4748 -0.1249 0.3698 0.062 Uiso 1 1 calc GR
C21 C 0.7093(9) -0.2971(7) 0.2986(6) 0.040(2) Uani 1 1 d .
H21A H 0.6508 -0.2659 0.2438 0.060 Uiso 1 1 calc GR
H21B H 0.6878 -0.3724 0.3456 0.060 Uiso 1 1 calc GR
H21C H 0.7944 -0.3124 0.2681 0.060 Uiso 1 1 calc GR
C22 C 0.8053(8) -0.2422(7) 0.4844(6) 0.039(2) Uani 1 1 d .
H22A H 0.8906 -0.2677 0.4589 0.059 Uiso 1 1 calc GR
H22B H 0.7750 -0.3112 0.5347 0.059 Uiso 1 1 calc GR
H22C H 0.8048 -0.1786 0.5175 0.059 Uiso 1 1 calc GR

loop_
_atom_site_aniso_label
_atom_site_aniso_U_11
_atom_site_aniso_U_22
_atom_site_aniso_U_33
_atom_site_aniso_U_23
_atom_site_aniso_U_13
_atom_site_aniso_U_12
Ce1 0.0159(2) 0.0171(2) 0.0159(2) -0.00530(16) -0.00316(17) -0.00268(17)
I1 0.0307(3) 0.0202(3) 0.0194(3) -0.0060(2) -0.0023(2) -0.0071(2)
Si1 0.0245(13) 0.0165(10) 0.0290(12) -0.0031(9) -0.0047(10) -0.0026(9)
Si2 0.0224(13) 0.0256(11) 0.0315(12) -0.0105(9) -0.0011(10) -0.0098(10)
Si3 0.0243(13) 0.0168(10) 0.0301(12) -0.0070(9) -0.0021(10) -0.0024(9)
Si4 0.0299(13) 0.0197(11) 0.0282(12) -0.0074(9) 0.0032(10) -0.0109(10)
C1 0.028(5) 0.017(4) 0.026(4) -0.004(3) -0.011(3) -0.003(3)
C2 0.016(4) 0.021(4) 0.023(4) -0.003(3) -0.005(3) -0.006(3)
C3 0.028(5) 0.022(4) 0.022(4) -0.010(3) -0.012(3) -0.004(4)
C4 0.020(4) 0.019(4) 0.021(4) -0.003(3) -0.014(3) -0.002(3)
C5 0.013(4) 0.022(4) 0.017(4) -0.003(3) -0.007(3) 0.000(3)
C6 0.036(5) 0.028(4) 0.042(5) -0.009(4) -0.016(4) 0.013(4)
C7 0.039(6) 0.022(4) 0.052(6) 0.000(4) -0.007(4) -0.001(4)
C8 0.044(6) 0.036(5) 0.042(5) -0.018(4) -0.007(4) 0.000(4)
C9 0.028(5) 0.051(6) 0.057(6) -0.024(5) -0.008(4) -0.015(5)
C10 0.040(6) 0.020(4) 0.050(5) -0.014(4) -0.008(4) -0.004(4)
C11 0.037(6) 0.064(6) 0.042(5) -0.024(5) 0.003(4) -0.026(5)
C12 0.014(4) 0.025(4) 0.013(4) -0.004(3) 0.000(3) 0.001(3)
C13 0.016(4) 0.018(4) 0.015(3) -0.004(3) 0.000(3) -0.006(3)
C14 0.018(4) 0.018(4) 0.027(4) -0.008(3) -0.002(3) -0.001(3)
C15 0.018(4) 0.028(4) 0.025(4) -0.007(3) -0.004(3) -0.004(4)
C16 0.024(4) 0.018(4) 0.022(4) 0.000(3) -0.002(3) -0.001(3)
C17 0.027(5) 0.030(5) 0.077(7) -0.020(5) -0.002(5) 0.000(4)
C18 0.048(6) 0.023(4) 0.037(5) 0.002(4) -0.010(4) -0.006(4)
C19 0.042(6) 0.027(4) 0.042(5) -0.016(4) -0.008(4) -0.011(4)
C20 0.047(6) 0.046(5) 0.037(5) -0.014(4) 0.010(4) -0.024(5)
C21 0.053(6) 0.023(4) 0.048(5) -0.012(4) 0.007(5) -0.018(4)
C22 0.039(6) 0.035(5) 0.039(5) 0.002(4) -0.004(4) -0.012(4)

loop_
_atom_type_symbol
_atom_type_description
_atom_type_scat_dispersion_real
_atom_type_scat_dispersion_imag
_atom_type_scat_source
C C 0.0033 0.0016 'International Tables Vol C Tables 4.2.6.8 and 6.1.1.4'
H H 0.0000 0.0000 'International Tables Vol C Tables 4.2.6.8 and 6.1.1.4'
Ce Ce -0.2486 2.6331 'International Tables Vol C Tables 4.2.6.8 and 6.1.1.4'
I I -0.4742 1.8119 'International Tables Vol C Tables 4.2.6.8 and 6.1.1.4'
Si Si 0.0817 0.0704 'International Tables Vol C Tables 4.2.6.8 and 6.1.1.4'

loop_
_exptl_crystal_face_index_h
_exptl_crystal_face_index_k
_exptl_crystal_face_index_l
_exptl_crystal_face_perp_dist
_exptl_oxdiff_crystal_face_indexfrac_h
_exptl_oxdiff_crystal_face_indexfrac_k
_exptl_oxdiff_crystal_face_indexfrac_l
_exptl_oxdiff_crystal_face_x
_exptl_oxdiff_crystal_face_y
_exptl_oxdiff_crystal_face_z
4 16 6 0.0604 4.0000 15.9997 6.0000 0.1209 -0.6450 0.7377
-5 -16 -1 0.0734 -5.0000 -15.9998 -1.0000 -0.0981 0.4270 -0.9295
2 -3 -18 0.0860 2.0000 -2.9999 -18.0000 -0.1388 0.8437 0.5000
-2 0 18 0.1421 -2.0000 -0.0001 18.0000 0.1826 -0.7520 -0.6675
2 -1 -18 0.0842 2.0000 -0.9999 -18.0000 -0.1680 0.7825 0.6116
8 14 10 0.0636 8.0000 13.9997 10.0000 0.4698 -0.6604 0.5414
0 4 -16 0.0837 -0.0000 4.0001 -16.0000 -0.3322 0.5099 0.7911
-7 -15 -2 0.0814 -7.0000 -14.9997 -2.0000 -0.2555 0.3952 -0.8668
7 15 0 0.0551 7.0000 14.9998 -0.0000 0.2212 -0.3162 0.9378
-6 -7 -18 0.0981 -6.0000 -6.9997 -18.0000 -0.5832 0.8031 0.1620
1 -2 17 0.1414 1.0000 -2.0001 17.0000 0.3830 -0.5902 -0.7006
-12 -5 -13 0.0885 -12.0000 -4.9997 -13.0000 -0.9036 0.4222 0.0102
13 10 9 0.0513 13.0000 9.9997 9.0000 0.8251 -0.3967 0.4253
-11 -13 -2 0.0892 -11.0000 -12.9997 -2.0000 -0.5359 0.2526 -0.8125
-15 -2 -2 0.0743 -15.0000 -1.9998 -2.0000 -0.9475 -0.1653 -0.2557
-5 11 -8 0.0806 -5.0000 11.0000 -8.0000 -0.6114 -0.1222 0.8263
14 -3 -3 0.0862 14.0000 -3.0001 -3.0000 0.8719 0.4955 0.1397
-12 -6 8 0.0907 -12.0000 -5.9999 8.0000 -0.5295 -0.3770 -0.7909
-13 5 1 0.0590 -13.0000 5.0001 1.0000 -0.8725 -0.4572 0.0573

loop_
_geom_angle_atom_site_label_1
_geom_angle_atom_site_label_2
_geom_angle_atom_site_label_3
_geom_angle
_geom_angle_site_symmetry_1
_geom_angle_site_symmetry_3
I1 Ce1 I1 84.422(15) 2_755 .
C1 Ce1 I1 118.95(14) . 2_755
C1 Ce1 I1 86.19(14) . .
C2 Ce1 I1 110.73(14) . .
C2 Ce1 I1 135.17(14) . 2_755
C2 Ce1 C1 29.6(2) . .
C2 Ce1 C4 49.25(18) . .
C2 Ce1 C5 47.88(19) . .
C2 Ce1 C12 107.7(2) . .
C2 Ce1 C13 85.8(2) . .
C2 Ce1 C14 94.5(2) . .
C2 Ce1 C15 124.2(2) . .
C2 Ce1 C16 134.0(2) . .
C3 Ce1 I1 111.90(13) . 2_755
C3 Ce1 I1 135.03(16) . .
C3 Ce1 C1 49.0(2) . .
C3 Ce1 C2 29.75(18) . .
C3 Ce1 C4 29.79(19) . .
C3 Ce1 C5 47.8(2) . .
C3 Ce1 C12 94.4(2) . .
C3 Ce1 C13 85.2(2) . .
C3 Ce1 C14 106.6(2) . .
C3 Ce1 C15 133.3(2) . .
C3 Ce1 C16 123.9(2) . .
C4 Ce1 I1 120.37(15) . .
C4 Ce1 I1 86.32(13) . 2_755
C4 Ce1 C1 49.29(19) . .
C4 Ce1 C5 29.15(19) . .
C5 Ce1 I1 91.27(13) . 2_755
C5 Ce1 I1 92.38(14) . .
C5 Ce1 C1 29.20(18) . .
C12 Ce1 I1 92.48(13) . 2_755
C12 Ce1 I1 127.68(14) . .
C12 Ce1 C1 137.3(2) . .
C12 Ce1 C4 111.5(2) . .
C12 Ce1 C5 139.94(19) . .
C12 Ce1 C14 50.05(19) . .
C13 Ce1 I1 122.02(13) . .
C13 Ce1 I1 122.59(13) . 2_755
C13 Ce1 C1 113.2(2) . .
C13 Ce1 C4 112.3(2) . .
C13 Ce1 C5 131.3(2) . .
C13 Ce1 C12 30.22(18) . .
C13 Ce1 C14 29.61(17) . .
C13 Ce1 C15 48.3(2) . .
C13 Ce1 C16 48.4(2) . .
C14 Ce1 I1 92.51(14) . .
C14 Ce1 I1 127.78(15) . 2_755
C14 Ce1 C1 112.8(2) . .
C14 Ce1 C4 136.3(2) . .
C14 Ce1 C5 140.9(2) . .
C15 Ce1 I1 99.41(14) . 2_755
C15 Ce1 I1 79.80(15) . .
C15 Ce1 C1 137.56(19) . .
C15 Ce1 C4 159.6(2) . .
C15 Ce1 C5 166.01(19) . .
C15 Ce1 C12 49.1(2) . .
C15 Ce1 C14 29.81(19) . .
C16 Ce1 I1 99.51(14) . .
C16 Ce1 I1 80.00(14) . 2_755
C16 Ce1 C1 160.8(2) . .
C16 Ce1 C4 136.3(2) . .
C16 Ce1 C5 164.43(18) . .
C16 Ce1 C12 29.57(19) . .
C16 Ce1 C14 49.0(2) . .
C16 Ce1 C15 29.28(19) . .
Ce1 I1 Ce1 95.578(15) 2_755 .
C1 Si1 C6 107.9(3) . .
C1 Si1 C7 113.0(4) . .
C1 Si1 C8 109.4(3) . .
C6 Si1 C7 107.7(4) . .
C6 Si1 C8 108.3(4) . .
C7 Si1 C8 110.4(4) . .
C4 Si2 C9 107.0(3) . .
C4 Si2 C11 109.2(3) . .
C9 Si2 C11 109.8(4) . .
C10 Si2 C4 113.3(3) . .
C10 Si2 C9 107.0(4) . .
C10 Si2 C11 110.3(4) . .
C12 Si3 C17 107.8(3) . .
C18 Si3 C12 111.3(3) . .
C18 Si3 C17 107.3(4) . .
C18 Si3 C19 112.3(4) . .
C19 Si3 C12 110.2(3) . .
C19 Si3 C17 107.7(4) . .
C14 Si4 C20 109.1(4) . .
C21 Si4 C14 110.9(3) . .
C21 Si4 C20 107.5(4) . .
C21 Si4 C22 111.0(4) . .
C22 Si4 C14 109.7(3) . .
C22 Si4 C20 108.5(4) . .
Si1 C1 Ce1 129.3(3) . .
C2 C1 Ce1 72.6(4) . .
C2 C1 Si1 127.6(5) . .
C5 C1 Ce1 75.0(4) . .
C5 C1 Si1 125.4(6) . .
C5 C1 C2 105.1(6) . .
Ce1 C2 H2 114.2 . .
C1 C2 Ce1 77.8(4) . .
C1 C2 H2 125.6 . .
C3 C2 Ce1 74.5(4) . .
C3 C2 C1 108.8(6) . .
C3 C2 H2 125.6 . .
Ce1 C3 H3 113.3 . .
C2 C3 Ce1 75.7(4) . .
C2 C3 H3 125.2 . .
C2 C3 C4 109.6(6) . .
C4 C3 Ce1 77.9(4) . .
C4 C3 H3 125.2 . .
Si2 C4 Ce1 128.6(3) . .
C3 C4 Ce1 72.3(4) . .
C3 C4 Si2 127.7(5) . .
C5 C4 Ce1 75.5(4) . .
C5 C4 Si2 125.9(5) . .
C5 C4 C3 104.6(6) . .
Ce1 C5 H5 116.4 . .
C1 C5 Ce1 75.8(4) . .
C1 C5 H5 124.1 . .
C4 C5 Ce1 75.4(4) . .
C4 C5 C1 111.9(6) . .
C4 C5 H5 124.1 . .
Si1 C6 H6A 109.5 . .
Si1 C6 H6B 109.5 . .
Si1 C6 H6C 109.5 . .
H6A C6 H6B 109.5 . .
H6A C6 H6C 109.5 . .
H6B C6 H6C 109.5 . .
Si1 C7 H7A 109.5 . .
Si1 C7 H7B 109.5 . .
Si1 C7 H7C 109.5 . .
H7A C7 H7B 109.5 . .
H7A C7 H7C 109.5 . .
H7B C7 H7C 109.5 . .
Si1 C8 H8A 109.5 . .
Si1 C8 H8B 109.5 . .
Si1 C8 H8C 109.5 . .
H8A C8 H8B 109.5 . .
H8A C8 H8C 109.5 . .
H8B C8 H8C 109.5 . .
Si2 C9 H9A 109.5 . .
Si2 C9 H9B 109.5 . .
Si2 C9 H9C 109.5 . .
H9A C9 H9B 109.5 . .
H9A C9 H9C 109.5 . .
H9B C9 H9C 109.5 . .
Si2 C10 H10A 109.5 . .
Si2 C10 H10B 109.5 . .
Si2 C10 H10C 109.5 . .
H10A C10 H10B 109.5 . .
H10A C10 H10C 109.5 . .
H10B C10 H10C 109.5 . .
Si2 C11 H11A 109.5 . .
Si2 C11 H11B 109.5 . .
Si2 C11 H11C 109.5 . .
H11A C11 H11B 109.5 . .
H11A C11 H11C 109.5 . .
H11B C11 H11C 109.5 . .
Si3 C12 Ce1 128.7(3) . .
C13 C12 Ce1 73.9(4) . .
C13 C12 Si3 125.9(5) . .
C16 C12 Ce1 74.9(4) . .
C16 C12 Si3 127.4(5) . .
C16 C12 C13 104.7(6) . .
Ce1 C13 H13 115.0 . .
C12 C13 Ce1 75.9(4) . .
C12 C13 H13 124.6 . .
C14 C13 Ce1 76.3(4) . .
C14 C13 C12 110.8(6) . .
C14 C13 H13 124.6 . .
Si4 C14 Ce1 127.6(3) . .
C13 C14 Ce1 74.0(4) . .
C13 C14 Si4 126.2(5) . .
C13 C14 C15 105.5(6) . .
C15 C14 Ce1 74.9(4) . .
C15 C14 Si4 126.6(5) . .
Ce1 C15 H15 116.1 . .
C14 C15 Ce1 75.3(4) . .
C14 C15 H15 125.5 . .
C16 C15 Ce1 75.0(4) . .
C16 C15 C14 108.9(6) . .
C16 C15 H15 125.5 . .
Ce1 C16 H16 115.7 . .
C12 C16 Ce1 75.6(4) . .
C12 C16 H16 124.9 . .
C15 C16 Ce1 75.7(4) . .
C15 C16 C12 110.1(6) . .
C15 C16 H16 124.9 . .
Si3 C17 H17A 109.5 . .
Si3 C17 H17B 109.5 . .
Si3 C17 H17C 109.5 . .
H17A C17 H17B 109.5 . .
H17A C17 H17C 109.5 . .
H17B C17 H17C 109.5 . .
Si3 C18 H18A 109.5 . .
Si3 C18 H18B 109.5 . .
Si3 C18 H18C 109.5 . .
H18A C18 H18B 109.5 . .
H18A C18 H18C 109.5 . .
H18B C18 H18C 109.5 . .
Si3 C19 H19A 109.5 . .
Si3 C19 H19B 109.5 . .
Si3 C19 H19C 109.5 . .
H19A C19 H19B 109.5 . .
H19A C19 H19C 109.5 . .
H19B C19 H19C 109.5 . .
Si4 C20 H20A 109.5 . .
Si4 C20 H20B 109.5 . .
Si4 C20 H20C 109.5 . .
H20A C20 H20B 109.5 . .
H20A C20 H20C 109.5 . .
H20B C20 H20C 109.5 . .
Si4 C21 H21A 109.5 . .
Si4 C21 H21B 109.5 . .
Si4 C21 H21C 109.5 . .
H21A C21 H21B 109.5 . .
H21A C21 H21C 109.5 . .
H21B C21 H21C 109.5 . .
Si4 C22 H22A 109.5 . .
Si4 C22 H22B 109.5 . .
Si4 C22 H22C 109.5 . .
H22A C22 H22B 109.5 . .
H22A C22 H22C 109.5 . .
H22B C22 H22C 109.5 . .

loop_
_geom_bond_atom_site_label_1
_geom_bond_atom_site_label_2
_geom_bond_distance
_geom_bond_site_symmetry_2
Ce1 I1 3.1943(6) 2_755
Ce1 I1 3.1973(6) .
Ce1 C1 2.819(8) .
Ce1 C2 2.753(7) .
Ce1 C3 2.737(7) .
Ce1 C4 2.809(7) .
Ce1 C5 2.810(7) .
Ce1 C12 2.783(7) .
Ce1 C13 2.758(6) .
Ce1 C14 2.787(7) .
Ce1 C15 2.782(7) .
Ce1 C16 2.774(7) .
I1 Ce1 3.1943(6) 2_755
Si1 C1 1.868(7) .
Si1 C6 1.869(8) .
Si1 C7 1.871(7) .
Si1 C8 1.871(8) .
Si2 C4 1.873(7) .
Si2 C9 1.877(8) .
Si2 C10 1.852(8) .
Si2 C11 1.877(8) .
Si3 C12 1.867(7) .
Si3 C17 1.875(8) .
Si3 C18 1.851(7) .
Si3 C19 1.853(8) .
Si4 C14 1.864(7) .
Si4 C20 1.877(8) .
Si4 C21 1.853(7) .
Si4 C22 1.861(8) .
C1 C2 1.425(10) .
C1 C5 1.419(9) .
C2 H2 0.9300 .
C2 C3 1.409(9) .
C3 H3 0.9300 .
C3 C4 1.427(9) .
C4 C5 1.414(9) .
C5 H5 0.9300 .
C6 H6A 0.9600 .
C6 H6B 0.9600 .
C6 H6C 0.9600 .
C7 H7A 0.9600 .
C7 H7B 0.9600 .
C7 H7C 0.9600 .
C8 H8A 0.9600 .
C8 H8B 0.9600 .
C8 H8C 0.9600 .
C9 H9A 0.9600 .
C9 H9B 0.9600 .
C9 H9C 0.9600 .
C10 H10A 0.9600 .
C10 H10B 0.9600 .
C10 H10C 0.9600 .
C11 H11A 0.9600 .
C11 H11B 0.9600 .
C11 H11C 0.9600 .
C12 C13 1.445(9) .
C12 C16 1.418(9) .
C13 H13 0.9300 .
C13 C14 1.417(8) .
C14 C15 1.433(9) .
C15 H15 0.9300 .
C15 C16 1.404(9) .
C16 H16 0.9300 .
C17 H17A 0.9600 .
C17 H17B 0.9600 .
C17 H17C 0.9600 .
C18 H18A 0.9600 .
C18 H18B 0.9600 .
C18 H18C 0.9600 .
C19 H19A 0.9600 .
C19 H19B 0.9600 .
C19 H19C 0.9600 .
C20 H20A 0.9600 .
C20 H20B 0.9600 .
C20 H20C 0.9600 .
C21 H21A 0.9600 .
C21 H21B 0.9600 .
C21 H21C 0.9600 .
C22 H22A 0.9600 .
C22 H22B 0.9600 .
C22 H22C 0.9600 .

loop_
_geom_torsion_atom_site_label_1
_geom_torsion_atom_site_label_2
_geom_torsion_atom_site_label_3
_geom_torsion_atom_site_label_4
_geom_torsion
Ce1 C1 C2 C3 -68.8(5)
Ce1 C1 C5 C4 67.5(5)
Ce1 C2 C3 C4 -71.3(5)
Ce1 C3 C4 Si2 125.6(6)
Ce1 C3 C4 C5 -69.2(5)
Ce1 C4 C5 C1 -67.8(5)
Ce1 C12 C13 C14 -69.1(5)
Ce1 C12 C16 C15 68.5(5)
Ce1 C13 C14 Si4 125.2(6)
Ce1 C13 C14 C15 -68.9(5)
Ce1 C14 C15 C16 -68.2(5)
Ce1 C15 C16 C12 -68.4(5)
Si1 C1 C2 Ce1 -126.6(6)
Si1 C1 C2 C3 164.6(6)
Si1 C1 C5 Ce1 127.9(6)
Si1 C1 C5 C4 -164.6(5)
Si2 C4 C5 Ce1 -127.4(5)
Si2 C4 C5 C1 164.8(5)
Si3 C12 C13 Ce1 -126.4(5)
Si3 C12 C13 C14 164.4(5)
Si3 C12 C16 Ce1 127.4(5)
Si3 C12 C16 C15 -164.1(5)
Si4 C14 C15 Ce1 -125.9(6)
Si4 C14 C15 C16 165.9(5)
C1 C2 C3 Ce1 71.0(5)
C1 C2 C3 C4 -0.3(9)
C2 C1 C5 Ce1 -66.9(5)
C2 C1 C5 C4 0.7(8)
C2 C3 C4 Ce1 69.9(5)
C2 C3 C4 Si2 -164.6(5)
C2 C3 C4 C5 0.7(8)
C3 C4 C5 Ce1 66.9(5)
C3 C4 C5 C1 -0.8(8)
C5 C1 C2 Ce1 68.6(5)
C5 C1 C2 C3 -0.2(8)
C6 Si1 C1 Ce1 -161.8(4)
C6 Si1 C1 C2 -63.5(8)
C6 Si1 C1 C5 98.4(7)
C7 Si1 C1 Ce1 -42.7(5)
C7 Si1 C1 C2 55.5(8)
C7 Si1 C1 C5 -142.6(6)
C8 Si1 C1 Ce1 80.7(5)
C8 Si1 C1 C2 178.9(7)
C8 Si1 C1 C5 -19.2(8)
C9 Si2 C4 Ce1 158.5(4)
C9 Si2 C4 C3 61.2(7)
C9 Si2 C4 C5 -101.1(7)
C10 Si2 C4 Ce1 40.8(5)
C10 Si2 C4 C3 -56.5(7)
C10 Si2 C4 C5 141.2(6)
C11 Si2 C4 Ce1 -82.7(5)
C11 Si2 C4 C3 -179.9(7)
C11 Si2 C4 C5 17.7(7)
C12 C13 C14 Ce1 68.8(5)
C12 C13 C14 Si4 -165.9(5)
C12 C13 C14 C15 -0.1(8)
C13 C12 C16 Ce1 -68.4(5)
C13 C12 C16 C15 0.1(8)
C13 C14 C15 Ce1 68.3(5)
C13 C14 C15 C16 0.1(8)
C14 C15 C16 Ce1 68.3(5)
C14 C15 C16 C12 -0.1(9)
C16 C12 C13 Ce1 69.1(5)
C16 C12 C13 C14 0.0(8)
C17 Si3 C12 Ce1 -178.8(4)
C17 Si3 C12 C13 -80.7(7)
C17 Si3 C12 C16 80.2(7)
C18 Si3 C12 Ce1 63.8(5)
C18 Si3 C12 C13 161.9(6)
C18 Si3 C12 C16 -37.2(7)
C19 Si3 C12 Ce1 -61.5(5)
C19 Si3 C12 C13 36.6(7)
C19 Si3 C12 C16 -162.4(6)
C20 Si4 C14 Ce1 178.0(4)
C20 Si4 C14 C13 80.3(7)
C20 Si4 C14 C15 -82.7(7)
C21 Si4 C14 Ce1 -63.9(5)
C21 Si4 C14 C13 -161.5(7)
C21 Si4 C14 C15 35.5(8)
C22 Si4 C14 Ce1 59.2(5)
C22 Si4 C14 C13 -38.5(8)
C22 Si4 C14 C15 158.5(7)
